data_7227968
loop_
_publ_author_name
'Chen, Dong-Hui'
'Lin, Ling'
'Sheng, Tianlu'
'Wen, Yuehong'
'Hu, Shengmin'
'Fu, Ruibiao'
'Zhuo, Chao'
'Li, Haoran'
'Wu, Xintao'

_publ_section_title
;
 Syntheses, structures and luminescence properties of five coordination
 polymers based on designed 2,7-bis(4-benzoic acid)-N-(4-benzoic acid)
 carbazole
;
_journal_name_full CrystEngComm
_journal_paper_doi 10.1039/C7CE00361G
_journal_year 2017
_chemical_formula_sum 'C45 H47 Cd1.5 N4 O10'
_chemical_formula_weight 972.47
_chemical_name_systematic
; 
 ? 
;
_space_group_IT_number 2
_symmetry_cell_setting triclinic
_symmetry_space_group_name_Hall '-P 1'
_symmetry_space_group_name_H-M 'P -1'
_atom_sites_solution_hydrogens none
_atom_sites_solution_primary direct
_atom_sites_solution_secondary difmap
_audit_creation_method SHELXL-97
_audit_update_record
;
2017-01-17 deposited with the CCDC.
2017-04-03 downloaded from the CCDC.
;
_cell_angle_alpha 63.180(12)
_cell_angle_beta 71.118(14)
_cell_angle_gamma 79.302(17)
_cell_formula_units_Z 2
_cell_length_a 11.151(4)
_cell_length_b 14.724(5)
_cell_length_c 15.569(5)
_cell_measurement_reflns_used 7140
_cell_measurement_temperature 293(2)
_cell_measurement_theta_max 27.4855
_cell_measurement_theta_min 2.1084
_cell_volume 2156.1(13)
_computing_structure_refinement 'SHELXL-97 (Sheldrick, 1997)'
_computing_structure_solution 'SHELXS-97 (Sheldrick, 1990)'
_diffrn_ambient_temperature 293(2)
_diffrn_measured_fraction_theta_full 0.982
_diffrn_measured_fraction_theta_max 0.982
_diffrn_measurement_device
;
Saturn724+ (2x2 bin mode)
;
_diffrn_radiation_detector CCD
_diffrn_radiation_monochromator graphite
_diffrn_radiation_source 'fine-focus sealed tube'
_diffrn_radiation_type MoK\a
_diffrn_radiation_wavelength 0.71073
_diffrn_reflns_av_R_equivalents 0.0263
_diffrn_reflns_av_sigmaI/netI 0.0420
_diffrn_reflns_limit_h_max 14
_diffrn_reflns_limit_h_min -14
_diffrn_reflns_limit_k_max 19
_diffrn_reflns_limit_k_min -16
_diffrn_reflns_limit_l_max 20
_diffrn_reflns_limit_l_min -19
_diffrn_reflns_number 25631
_diffrn_reflns_theta_full 27.52
_diffrn_reflns_theta_max 27.52
_diffrn_reflns_theta_min 2.11
_exptl_absorpt_coefficient_mu 0.809
_exptl_absorpt_correction_T_max 1.0000
_exptl_absorpt_correction_T_min 0.8972
_exptl_absorpt_correction_type multi-scan
_exptl_crystal_colour Colorless
_exptl_crystal_density_diffrn 1.498
_exptl_crystal_density_method 'not measured'
_exptl_crystal_description Prism
_exptl_crystal_F_000 994
_exptl_crystal_size_max 0.2000
_exptl_crystal_size_mid 0.2000
_exptl_crystal_size_min 0.2000
_refine_diff_density_max 1.266
_refine_diff_density_min -0.859
_refine_diff_density_rms 0.136
_refine_ls_extinction_method none
_refine_ls_goodness_of_fit_ref 1.048
_refine_ls_hydrogen_treatment none
_refine_ls_matrix_type full
_refine_ls_number_parameters 559
_refine_ls_number_reflns 9760
_refine_ls_number_restraints 0
_refine_ls_restrained_S_all 1.048
_refine_ls_R_factor_all 0.0478
_refine_ls_R_factor_gt 0.0429
_refine_ls_shift/su_max 0.002
_refine_ls_shift/su_mean 0.000
_refine_ls_structure_factor_coef Fsqd
_refine_ls_weighting_details 'calc w=1/[\s^2^(Fo^2^)+(0.0902P)^2^+1.2404P] where P=(Fo^2^+2Fc^2^)/3'
_refine_ls_weighting_scheme calc
_refine_ls_wR_factor_gt 0.1379
_refine_ls_wR_factor_ref 0.1418
_reflns_number_gt 8540
_reflns_number_total 9760
_reflns_threshold_expression >2sigma(I)
_cod_data_source_file c7ce00361g2.cif
_cod_data_source_block a
_cod_depositor_comments
;
The following automatic conversions were performed:

'_exptl_absorpt_correction_type' value 'Multi-scan' changed to
'multi-scan' according to
/home/data/users/saulius/crontab/automatic-downloads/rss-feeds/RSC/lib/dictionaries/cif_core.dic
dictionary named 'cif_core.dic' version 2.4.2 from 2011-04-26.

Automatic conversion script
Id: cif_fix_values 4973 2017-02-22 13:04:09Z antanas 
;
_cod_original_cell_volume 2156.1(12)
_cod_original_sg_symbol_H-M P-1
_cod_original_formula_sum 'C45 H47 Cd1.50 N4 O10'
_cod_database_code 7227968

loop_
_symmetry_equiv_pos_as_xyz
'x, y, z'
'-x, -y, -z'

loop_
_atom_site_label
_atom_site_type_symbol
_atom_site_fract_x
_atom_site_fract_y
_atom_site_fract_z
_atom_site_U_iso_or_equiv
_atom_site_adp_type
_atom_site_occupancy
_atom_site_symmetry_multiplicity
_atom_site_calc_flag
_atom_site_refinement_flags
Cd1 Cd -1.0000 0.0000 1.5000 0.01975(10) Uani 1 2 d S
Cd2 Cd -0.076494(19) 0.728272(16) 0.566051(16) 0.02092(9) Uani 1 1 d .
O1 O -0.1182(3) 0.55824(19) 0.6610(2) 0.0379(7) Uani 1 1 d .
O2 O 0.0252(2) 0.61566(18) 0.6911(2) 0.0325(6) Uani 1 1 d .
O3 O 0.8919(2) 0.28374(18) 0.55581(19) 0.0299(6) Uani 1 1 d .
O4 O 0.9378(2) 0.13943(17) 0.54111(17) 0.0255(5) Uani 1 1 d .
O5 O -0.7767(2) 0.20004(19) 1.35063(19) 0.0302(6) Uani 1 1 d .
O6 O -0.7960(2) 0.03743(19) 1.46523(17) 0.0272(5) Uani 1 1 d .
O7 O -1.0049(3) -0.1028(2) 1.65918(19) 0.0360(6) Uani 1 1 d .
O8 O -0.2269(3) 0.7407(2) 0.4907(2) 0.0402(7) Uani 1 1 d .
N1 N -0.9857(4) -0.2364(3) 1.7991(2) 0.0449(9) Uani 1 1 d .
N2 N 0.0616(2) 0.1387(2) 0.97791(19) 0.0204(5) Uani 1 1 d .
N3 N -0.3575(4) 0.6683(3) 0.4576(3) 0.0525(10) Uani 1 1 d .
C1 C -0.0374(3) 0.5451(3) 0.7081(2) 0.0254(7) Uani 1 1 d .
C2 C -0.0151(3) 0.4394(2) 0.7827(2) 0.0244(7) Uani 1 1 d .
C2CA C -0.2413(4) 0.6887(3) 0.4516(3) 0.0400(9) Uani 1 1 d .
C3 C -0.0983(3) 0.3636(3) 0.8158(3) 0.0264(7) Uani 1 1 d .
H3 H -0.1709 0.3794 0.7937 0.032 Uiso 1 1 calc R
C4 C -0.0745(3) 0.2647(3) 0.8812(3) 0.0241(7) Uani 1 1 d .
H4 H -0.1316 0.2148 0.9036 0.029 Uiso 1 1 calc R
C5 C 0.0346(3) 0.2402(2) 0.9134(2) 0.0208(6) Uani 1 1 d .
C6 C 0.1181(3) 0.3165(2) 0.8821(2) 0.0225(7) Uani 1 1 d .
H6 H 0.1903 0.3009 0.9046 0.027 Uiso 1 1 calc R
C7 C 0.0925(3) 0.4157(3) 0.8174(2) 0.0236(7) Uani 1 1 d .
H7 H 0.1473 0.4665 0.7971 0.028 Uiso 1 1 calc R
C8 C -0.0180(3) 0.0804(2) 1.0719(2) 0.0187(6) Uani 1 1 d .
C9 C -0.1431(3) 0.1022(2) 1.1163(2) 0.0201(6) Uani 1 1 d .
H9 H -0.1871 0.1608 1.0821 0.024 Uiso 1 1 calc R
C10 C -0.2010(3) 0.0342(2) 1.2136(2) 0.0196(6) Uani 1 1 d .
C11 C -0.1318(3) -0.0540(3) 1.2625(2) 0.0237(7) Uani 1 1 d .
H11 H -0.1702 -0.0989 1.3275 0.028 Uiso 1 1 calc R
C12 C -0.0079(3) -0.0761(3) 1.2169(2) 0.0221(7) Uani 1 1 d .
H12 H 0.0356 -0.1353 1.2505 0.027 Uiso 1 1 calc R
C13 C 0.0503(3) -0.0084(2) 1.1198(2) 0.0189(6) Uani 1 1 d .
C14 C 0.1761(3) -0.0052(2) 1.0527(2) 0.0175(6) Uani 1 1 d .
C15 C 0.2851(3) -0.0700(2) 1.0566(2) 0.0191(6) Uani 1 1 d .
H15 H 0.2848 -0.1314 1.1126 0.023 Uiso 1 1 calc R
C16 C 0.3933(3) -0.0426(2) 0.9769(2) 0.0203(6) Uani 1 1 d .
H16 H 0.4653 -0.0862 0.9798 0.024 Uiso 1 1 calc R
C17 C 0.3964(3) 0.0505(2) 0.8914(2) 0.0197(6) Uani 1 1 d .
C18 C 0.2868(3) 0.1142(2) 0.8858(2) 0.0204(6) Uani 1 1 d .
H18 H 0.2858 0.1743 0.8289 0.024 Uiso 1 1 calc R
C19 C 0.1794(3) 0.0865(2) 0.9667(2) 0.0185(6) Uani 1 1 d .
C20 C -0.3358(3) 0.0546(2) 1.2634(2) 0.0204(6) Uani 1 1 d .
C21 C -0.3977(3) 0.1485(3) 1.2224(3) 0.0345(9) Uani 1 1 d .
H21 H -0.3537 0.2000 1.1643 0.041 Uiso 1 1 calc R
C22 C -0.5253(3) 0.1670(3) 1.2668(3) 0.0335(9) Uani 1 1 d .
H22 H -0.5646 0.2306 1.2384 0.040 Uiso 1 1 calc R
C23 C -0.5930(3) 0.0913(3) 1.3525(2) 0.0217(6) Uani 1 1 d .
C24 C -0.5309(3) -0.0018(3) 1.3951(2) 0.0266(7) Uani 1 1 d .
H24 H -0.5748 -0.0527 1.4538 0.032 Uiso 1 1 calc R
C25 C -0.4038(3) -0.0203(3) 1.3515(2) 0.0275(7) Uani 1 1 d .
H25 H -0.3640 -0.0832 1.3815 0.033 Uiso 1 1 calc R
C26 C -0.7331(3) 0.1104(3) 1.3941(2) 0.0234(7) Uani 1 1 d .
C27 C 0.5163(3) 0.0841(2) 0.8112(2) 0.0200(6) Uani 1 1 d .
C28 C 0.6134(3) 0.0158(2) 0.7904(2) 0.0222(6) Uani 1 1 d .
H28 H 0.6026 -0.0539 0.8268 0.027 Uiso 1 1 calc R
C29 C 0.7263(3) 0.0501(2) 0.7162(2) 0.0220(6) Uani 1 1 d .
H29 H 0.7897 0.0034 0.7033 0.026 Uiso 1 1 calc R
C30 C 0.7442(3) 0.1537(2) 0.6616(2) 0.0201(6) Uani 1 1 d .
C31 C 0.6487(3) 0.2224(3) 0.6827(3) 0.0270(7) Uani 1 1 d .
H31 H 0.6604 0.2920 0.6471 0.032 Uiso 1 1 calc R
C32 C 0.5368(3) 0.1882(3) 0.7560(3) 0.0272(7) Uani 1 1 d .
H32 H 0.4740 0.2353 0.7689 0.033 Uiso 1 1 calc R
C33 C 0.8640(3) 0.1937(2) 0.5819(2) 0.0209(6) Uani 1 1 d .
C34 C -0.9379(4) -0.1766(3) 1.7035(3) 0.0359(9) Uani 1 1 d .
C35 C -0.8037(4) -0.1975(3) 1.6500(3) 0.0424(10) Uani 1 1 d .
H35A H -0.7817 -0.1452 1.5829 0.064 Uiso 1 1 calc R
H35B H -0.7975 -0.2625 1.6481 0.064 Uiso 1 1 calc R
H35C H -0.7465 -0.1980 1.6850 0.064 Uiso 1 1 calc R
C36 C -0.9174(7) -0.3241(4) 1.8585(4) 0.0662(17) Uani 1 1 d .
H36A H -0.8348 -0.3322 1.8171 0.099 Uiso 1 1 calc R
H36B H -0.9636 -0.3842 1.8847 0.099 Uiso 1 1 calc R
H36C H -0.9087 -0.3137 1.9127 0.099 Uiso 1 1 calc R
C37 C -1.1190(5) -0.2170(4) 1.8458(3) 0.0518(13) Uani 1 1 d .
H37A H -1.1279 -0.1542 1.8524 0.078 Uiso 1 1 calc R
H37B H -1.1461 -0.2718 1.9107 0.078 Uiso 1 1 calc R
H37C H -1.1703 -0.2124 1.8048 0.078 Uiso 1 1 calc R
C38 C -0.4704(5) 0.6981(5) 0.5233(4) 0.0726(18) Uani 1 1 d .
H38A H -0.5000 0.6393 0.5842 0.109 Uiso 1 1 calc R
H38B H -0.5362 0.7262 0.4898 0.109 Uiso 1 1 calc R
H38C H -0.4483 0.7482 0.5384 0.109 Uiso 1 1 calc R
C39 C -0.3742(5) 0.5984(4) 0.4171(5) 0.0664(16) Uani 1 1 d .
H39A H -0.3267 0.6214 0.3481 0.100 Uiso 1 1 calc R
H39B H -0.4625 0.5981 0.4228 0.100 Uiso 1 1 calc R
H39C H -0.3443 0.5307 0.4545 0.100 Uiso 1 1 calc R
C40 C -0.1300(4) 0.6502(4) 0.3902(4) 0.0533(12) Uani 1 1 d .
H40A H -0.1302 0.6849 0.3211 0.080 Uiso 1 1 calc R
H40B H -0.1353 0.5784 0.4127 0.080 Uiso 1 1 calc R
H40C H -0.0530 0.6628 0.3972 0.080 Uiso 1 1 calc R
O9 O 0.3403(5) 0.6248(4) -0.0230(4) 0.1008(17) Uani 1 1 d .
N4 N 0.4111(6) 0.5570(5) 0.1139(5) 0.0892(17) Uani 1 1 d .
C41 C 0.4555(9) 0.6602(7) 0.0837(9) 0.148(5) Uani 1 1 d .
H41A H 0.5460 0.6565 0.0710 0.222 Uiso 1 1 calc R
H41B H 0.4164 0.6817 0.1366 0.222 Uiso 1 1 calc R
H41C H 0.4323 0.7083 0.0242 0.222 Uiso 1 1 calc R
C42 C 0.4345(8) 0.4663(7) 0.2046(6) 0.110(3) Uani 1 1 d .
H42A H 0.3729 0.4167 0.2282 0.165 Uiso 1 1 calc R
H42B H 0.4274 0.4874 0.2562 0.165 Uiso 1 1 calc R
H42C H 0.5181 0.4369 0.1874 0.165 Uiso 1 1 calc R
C43 C 0.3557(6) 0.5488(5) 0.0537(5) 0.0722(17) Uani 1 1 d .
C44 C 0.3127(7) 0.4447(5) 0.0816(6) 0.099(3) Uani 1 1 d .
H44A H 0.2459 0.4249 0.1429 0.149 Uiso 1 1 calc R
H44B H 0.3828 0.3957 0.0901 0.149 Uiso 1 1 calc R
H44C H 0.2821 0.4477 0.0293 0.149 Uiso 1 1 calc R
O10 O 0.7567(3) 0.4495(3) 0.6086(3) 0.0587(9) Uani 1 1 d G
H10B H 0.7985 0.3951 0.5904 0.070 Uiso 1 1 d R
H10A H 0.8125 0.4720 0.6303 0.070 Uiso 1 1 d R

loop_
_atom_site_aniso_label
_atom_site_aniso_U_11
_atom_site_aniso_U_22
_atom_site_aniso_U_33
_atom_site_aniso_U_23
_atom_site_aniso_U_13
_atom_site_aniso_U_12
Cd1 0.01700(15) 0.01460(17) 0.02081(17) -0.00725(13) 0.00447(12) -0.00319(12)
Cd2 0.01808(13) 0.01399(14) 0.02035(14) -0.00491(10) 0.00479(9) -0.00163(9)
O1 0.0386(14) 0.0188(13) 0.0483(16) -0.0022(11) -0.0186(13) -0.0032(11)
O2 0.0384(13) 0.0165(12) 0.0375(14) -0.0055(10) -0.0102(11) -0.0059(10)
O3 0.0246(11) 0.0225(13) 0.0345(13) -0.0163(10) 0.0117(10) -0.0073(10)
O4 0.0223(10) 0.0198(12) 0.0280(12) -0.0129(10) 0.0075(9) -0.0053(9)
O5 0.0223(10) 0.0240(13) 0.0348(13) -0.0133(11) 0.0039(10) 0.0021(10)
O6 0.0165(10) 0.0298(13) 0.0270(12) -0.0104(10) 0.0034(9) -0.0036(9)
O7 0.0375(13) 0.0356(15) 0.0257(13) -0.0057(11) -0.0039(11) -0.0087(12)
O8 0.0413(15) 0.0423(17) 0.0349(14) -0.0121(13) -0.0126(12) -0.0039(13)
N1 0.075(3) 0.0306(19) 0.0259(16) -0.0089(14) -0.0081(17) -0.0129(18)
N2 0.0134(10) 0.0182(14) 0.0199(13) -0.0035(11) 0.0012(9) -0.0012(10)
N3 0.0393(18) 0.046(2) 0.063(3) -0.0143(19) -0.0116(18) -0.0087(17)
C1 0.0237(14) 0.0191(16) 0.0254(16) -0.0072(13) 0.0001(12) -0.0008(13)
C2 0.0240(14) 0.0164(16) 0.0242(15) -0.0054(13) -0.0008(12) -0.0006(12)
C2CA 0.041(2) 0.036(2) 0.034(2) -0.0083(17) -0.0062(17) -0.0055(18)
C3 0.0207(14) 0.0208(17) 0.0304(17) -0.0051(14) -0.0066(13) -0.0007(13)
C4 0.0196(14) 0.0171(16) 0.0270(16) -0.0040(13) -0.0003(12) -0.0063(12)
C5 0.0182(13) 0.0170(15) 0.0184(14) -0.0043(12) 0.0016(11) -0.0011(12)
C6 0.0204(13) 0.0211(16) 0.0221(15) -0.0067(13) -0.0035(12) -0.0022(12)
C7 0.0249(14) 0.0191(16) 0.0224(15) -0.0079(13) 0.0007(12) -0.0063(13)
C8 0.0155(12) 0.0173(15) 0.0184(14) -0.0052(12) 0.0003(11) -0.0048(11)
C9 0.0151(13) 0.0189(15) 0.0219(15) -0.0075(12) -0.0007(11) -0.0017(11)
C10 0.0145(12) 0.0194(16) 0.0211(14) -0.0079(12) 0.0009(11) -0.0042(11)
C11 0.0187(14) 0.0218(17) 0.0199(15) -0.0039(13) 0.0015(12) -0.0022(12)
C12 0.0156(13) 0.0211(16) 0.0218(15) -0.0046(12) -0.0018(11) -0.0005(12)
C13 0.0127(12) 0.0205(16) 0.0214(14) -0.0084(12) -0.0018(11) -0.0025(11)
C14 0.0136(12) 0.0185(15) 0.0162(13) -0.0050(12) -0.0005(11) -0.0037(11)
C15 0.0180(13) 0.0170(15) 0.0182(14) -0.0042(11) -0.0027(11) -0.0037(11)
C16 0.0133(12) 0.0198(16) 0.0257(15) -0.0098(12) -0.0027(11) -0.0005(11)
C17 0.0141(12) 0.0229(16) 0.0195(14) -0.0095(12) 0.0012(11) -0.0041(12)
C18 0.0180(13) 0.0191(16) 0.0185(14) -0.0050(12) -0.0015(11) -0.0027(12)
C19 0.0147(12) 0.0179(15) 0.0197(14) -0.0068(12) -0.0023(11) -0.0005(11)
C20 0.0157(13) 0.0202(16) 0.0225(15) -0.0091(12) 0.0002(11) -0.0038(12)
C21 0.0184(14) 0.0224(18) 0.042(2) -0.0061(15) 0.0083(14) -0.0038(13)
C22 0.0223(15) 0.0183(17) 0.043(2) -0.0071(15) 0.0026(15) 0.0009(13)
C23 0.0161(13) 0.0224(16) 0.0268(16) -0.0153(13) 0.0018(12) -0.0018(12)
C24 0.0187(14) 0.0287(18) 0.0196(15) -0.0043(13) 0.0033(12) -0.0032(13)
C25 0.0188(14) 0.0251(18) 0.0246(16) -0.0043(14) 0.0010(12) 0.0023(13)
C26 0.0169(13) 0.0266(18) 0.0276(16) -0.0168(14) 0.0010(12) -0.0015(12)
C27 0.0145(12) 0.0240(17) 0.0190(14) -0.0092(12) 0.0003(11) -0.0040(12)
C28 0.0228(14) 0.0185(16) 0.0222(15) -0.0093(12) 0.0008(12) -0.0049(12)
C29 0.0190(13) 0.0202(16) 0.0248(15) -0.0126(13) 0.0015(12) -0.0017(12)
C30 0.0177(13) 0.0225(16) 0.0172(14) -0.0095(12) 0.0017(11) -0.0031(12)
C31 0.0205(14) 0.0194(17) 0.0285(17) -0.0052(13) 0.0022(13) -0.0016(13)
C32 0.0172(13) 0.0215(17) 0.0311(17) -0.0085(14) 0.0030(13) 0.0018(12)
C33 0.0190(13) 0.0200(16) 0.0195(14) -0.0080(12) 0.0008(11) -0.0032(12)
C34 0.056(2) 0.0252(19) 0.0295(18) -0.0084(15) -0.0143(17) -0.0123(18)
C35 0.051(2) 0.029(2) 0.046(2) -0.0130(18) -0.018(2) 0.0005(18)
C36 0.122(5) 0.032(3) 0.039(3) -0.005(2) -0.031(3) 0.001(3)
C37 0.082(3) 0.046(3) 0.0223(18) -0.0104(18) -0.002(2) -0.026(3)
C38 0.043(3) 0.081(4) 0.065(3) -0.015(3) -0.005(2) 0.000(3)
C39 0.062(3) 0.063(4) 0.078(4) -0.023(3) -0.028(3) -0.015(3)
C40 0.046(2) 0.058(3) 0.062(3) -0.033(3) -0.009(2) -0.003(2)
O9 0.098(3) 0.072(3) 0.080(3) 0.001(3) -0.008(3) -0.005(3)
N4 0.085(4) 0.097(5) 0.093(4) -0.054(4) -0.026(3) 0.020(3)
C41 0.095(6) 0.119(7) 0.264(14) -0.139(9) 0.005(7) -0.025(5)
C42 0.107(6) 0.116(7) 0.085(5) -0.041(5) -0.027(5) 0.041(5)
C43 0.065(3) 0.071(4) 0.063(4) -0.027(3) 0.000(3) 0.000(3)
C44 0.090(5) 0.065(4) 0.119(6) -0.046(4) 0.027(4) -0.029(4)
O10 0.0478(18) 0.050(2) 0.092(3) -0.043(2) -0.0179(18) 0.0021(16)

loop_
_atom_type_symbol
_atom_type_description
_atom_type_scat_dispersion_real
_atom_type_scat_dispersion_imag
_atom_type_scat_source
C C 0.0033 0.0016 'International Tables Vol C Tables 4.2.6.8 and 6.1.1.4'
H H 0.0000 0.0000 'International Tables Vol C Tables 4.2.6.8 and 6.1.1.4'
N N 0.0061 0.0033 'International Tables Vol C Tables 4.2.6.8 and 6.1.1.4'
O O 0.0106 0.0060 'International Tables Vol C Tables 4.2.6.8 and 6.1.1.4'
Cd Cd -0.8075 1.2024 'International Tables Vol C Tables 4.2.6.8 and 6.1.1.4'

loop_
_geom_angle_atom_site_label_1
_geom_angle_atom_site_label_2
_geom_angle_atom_site_label_3
_geom_angle
_geom_angle_site_symmetry_1
_geom_angle_site_symmetry_3
O7 Cd1 O7 180.000(1) . 2_358
O7 Cd1 O6 91.40(9) . .
O7 Cd1 O6 88.60(9) 2_358 .
O7 Cd1 O6 88.60(9) . 2_358
O7 Cd1 O6 91.40(9) 2_358 2_358
O6 Cd1 O6 180.00(13) . 2_358
O7 Cd1 O4 90.18(10) . 1_356
O7 Cd1 O4 89.82(10) 2_358 1_356
O6 Cd1 O4 87.28(9) . 1_356
O6 Cd1 O4 92.72(9) 2_358 1_356
O7 Cd1 O4 89.82(10) . 2_557
O7 Cd1 O4 90.18(10) 2_358 2_557
O6 Cd1 O4 92.72(9) . 2_557
O6 Cd1 O4 87.28(9) 2_358 2_557
O4 Cd1 O4 180.00(11) 1_356 2_557
O5 Cd2 O8 84.21(11) 2_467 .
O5 Cd2 O1 101.93(10) 2_467 .
O8 Cd2 O1 88.11(10) . .
O5 Cd2 O4 101.95(9) 2_467 2_666
O8 Cd2 O4 108.41(10) . 2_666
O1 Cd2 O4 152.13(9) . 2_666
O5 Cd2 O3 157.48(9) 2_467 2_666
O8 Cd2 O3 100.21(10) . 2_666
O1 Cd2 O3 100.28(10) . 2_666
O4 Cd2 O3 55.63(8) 2_666 2_666
O5 Cd2 O2 100.66(10) 2_467 .
O8 Cd2 O2 144.11(9) . .
O1 Cd2 O2 56.02(9) . .
O4 Cd2 O2 105.30(9) 2_666 .
O3 Cd2 O2 88.70(10) 2_666 .
O5 Cd2 C1 102.94(10) 2_467 .
O8 Cd2 C1 116.53(11) . .
O1 Cd2 C1 28.42(10) . .
O4 Cd2 C1 130.12(10) 2_666 .
O3 Cd2 C1 94.84(10) 2_666 .
O2 Cd2 C1 27.59(10) . .
O5 Cd2 C33 129.70(10) 2_467 2_666
O8 Cd2 C33 106.83(10) . 2_666
O1 Cd2 C33 126.76(10) . 2_666
O4 Cd2 C33 27.76(9) 2_666 2_666
O3 Cd2 C33 27.88(9) 2_666 2_666
O2 Cd2 C33 97.24(10) . 2_666
C1 Cd2 C33 113.89(10) . 2_666
C1 O1 Cd2 92.1(2) . .
C1 O2 Cd2 89.8(2) . .
C33 O3 Cd2 92.08(19) . 2_666
C33 O4 Cd1 156.4(2) . 1_754
C33 O4 Cd2 92.42(18) . 2_666
Cd1 O4 Cd2 110.37(9) 1_754 2_666
C26 O5 Cd2 121.1(2) . 2_467
C26 O6 Cd1 130.0(2) . .
C34 O7 Cd1 136.0(3) . .
C2CA O8 Cd2 130.6(3) . .
C34 N1 C36 124.3(5) . .
C34 N1 C37 117.6(4) . .
C36 N1 C37 118.0(4) . .
C19 N2 C8 108.2(2) . .
C19 N2 C5 125.3(2) . .
C8 N2 C5 125.7(3) . .
C2CA N3 C38 119.2(5) . .
C2CA N3 C39 121.5(5) . .
C38 N3 C39 118.2(4) . .
O2 C1 O1 122.1(3) . .
O2 C1 C2 120.2(3) . .
O1 C1 C2 117.7(3) . .
O2 C1 Cd2 62.62(19) . .
O1 C1 Cd2 59.45(17) . .
C2 C1 Cd2 175.9(3) . .
C3 C2 C7 119.3(3) . .
C3 C2 C1 120.9(3) . .
C7 C2 C1 119.7(3) . .
O8 C2CA N3 121.8(4) . .
O8 C2CA C40 121.1(4) . .
N3 C2CA C40 117.0(4) . .
C4 C3 C2 120.9(3) . .
C3 C4 C5 119.9(3) . .
C4 C5 C6 119.8(3) . .
C4 C5 N2 120.3(3) . .
C6 C5 N2 120.0(3) . .
C7 C6 C5 119.8(3) . .
C6 C7 C2 120.3(3) . .
C9 C8 C13 122.5(3) . .
C9 C8 N2 128.9(3) . .
C13 C8 N2 108.5(3) . .
C8 C9 C10 118.4(3) . .
C9 C10 C11 119.1(3) . .
C9 C10 C20 119.9(3) . .
C11 C10 C20 120.9(3) . .
C12 C11 C10 122.0(3) . .
C11 C12 C13 119.1(3) . .
C12 C13 C8 118.8(3) . .
C12 C13 C14 133.7(3) . .
C8 C13 C14 107.4(3) . .
C15 C14 C19 118.6(3) . .
C15 C14 C13 134.8(3) . .
C19 C14 C13 106.6(3) . .
C16 C15 C14 119.8(3) . .
C15 C16 C17 121.2(3) . .
C18 C17 C16 119.3(3) . .
C18 C17 C27 119.9(3) . .
C16 C17 C27 120.7(3) . .
C19 C18 C17 119.0(3) . .
C18 C19 N2 128.7(3) . .
C18 C19 C14 122.1(3) . .
N2 C19 C14 109.2(2) . .
C21 C20 C25 117.9(3) . .
C21 C20 C10 120.9(3) . .
C25 C20 C10 121.1(3) . .
C20 C21 C22 121.2(3) . .
C23 C22 C21 120.5(3) . .
C22 C23 C24 118.6(3) . .
C22 C23 C26 119.3(3) . .
C24 C23 C26 122.0(3) . .
C23 C24 C25 121.1(3) . .
C24 C25 C20 120.7(3) . .
O6 C26 O5 126.0(3) . .
O6 C26 C23 118.4(3) . .
O5 C26 C23 115.5(3) . .
C28 C27 C32 117.8(3) . .
C28 C27 C17 122.8(3) . .
C32 C27 C17 119.4(3) . .
C29 C28 C27 121.2(3) . .
C30 C29 C28 120.1(3) . .
C29 C30 C31 119.1(3) . .
C29 C30 C33 121.8(3) . .
C31 C30 C33 119.0(3) . .
C32 C31 C30 120.6(3) . .
C31 C32 C27 121.1(3) . .
O4 C33 O3 119.8(3) . .
O4 C33 C30 121.4(3) . .
O3 C33 C30 118.8(3) . .
O4 C33 Cd2 59.82(15) . 2_666
O3 C33 Cd2 60.03(15) . 2_666
C30 C33 Cd2 178.0(2) . 2_666
O7 C34 N1 119.2(4) . .
O7 C34 C35 121.1(3) . .
N1 C34 C35 119.7(4) . .
C43 N4 C41 116.9(7) . .
C43 N4 C42 121.7(7) . .
C41 N4 C42 121.4(8) . .
O9 C43 N4 120.6(7) . .
O9 C43 C44 121.6(7) . .
N4 C43 C44 117.8(7) . .

loop_
_geom_bond_atom_site_label_1
_geom_bond_atom_site_label_2
_geom_bond_distance
_geom_bond_site_symmetry_2
Cd1 O7 2.235(3) .
Cd1 O7 2.235(3) 2_358
Cd1 O6 2.274(2) .
Cd1 O6 2.274(2) 2_358
Cd1 O4 2.340(2) 1_356
Cd1 O4 2.340(2) 2_557
Cd2 O5 2.167(2) 2_467
Cd2 O8 2.278(3) .
Cd2 O1 2.306(3) .
Cd2 O4 2.342(2) 2_666
Cd2 O3 2.347(2) 2_666
Cd2 O2 2.376(3) .
Cd2 C1 2.676(3) .
Cd2 C33 2.707(3) 2_666
O1 C1 1.275(4) .
O2 C1 1.239(4) .
O3 C33 1.267(4) .
O3 Cd2 2.347(2) 2_666
O4 C33 1.262(4) .
O4 Cd1 2.340(2) 1_754
O4 Cd2 2.342(2) 2_666
O5 C26 1.266(4) .
O5 Cd2 2.167(2) 2_467
O6 C26 1.256(4) .
O7 C34 1.253(5) .
O8 C2CA 1.229(5) .
N1 C34 1.324(5) .
N1 C36 1.454(6) .
N1 C37 1.467(7) .
N2 C19 1.394(4) .
N2 C8 1.405(3) .
N2 C5 1.417(4) .
N3 C2CA 1.349(5) .
N3 C38 1.480(7) .
N3 C39 1.491(7) .
C1 C2 1.498(5) .
C2 C3 1.388(5) .
C2 C7 1.395(5) .
C2CA C40 1.495(7) .
C3 C4 1.387(5) .
C4 C5 1.390(5) .
C5 C6 1.402(4) .
C6 C7 1.391(5) .
C8 C9 1.392(4) .
C8 C13 1.401(4) .
C9 C10 1.397(4) .
C10 C11 1.407(5) .
C10 C20 1.496(4) .
C11 C12 1.388(4) .
C12 C13 1.395(4) .
C13 C14 1.447(4) .
C14 C15 1.398(4) .
C14 C19 1.404(4) .
C15 C16 1.386(4) .
C16 C17 1.411(4) .
C17 C18 1.397(4) .
C17 C27 1.484(4) .
C18 C19 1.389(4) .
C20 C21 1.389(5) .
C20 C25 1.395(4) .
C21 C22 1.401(5) .
C22 C23 1.383(4) .
C23 C24 1.386(5) .
C23 C26 1.512(4) .
C24 C25 1.395(4) .
C27 C28 1.397(5) .
C27 C32 1.399(5) .
C28 C29 1.393(4) .
C29 C30 1.386(4) .
C30 C31 1.393(5) .
C30 C33 1.494(4) .
C31 C32 1.380(4) .
C33 Cd2 2.707(3) 2_666
C34 C35 1.511(6) .
O9 C43 1.250(7) .
N4 C43 1.334(9) .
N4 C41 1.503(10) .
N4 C42 1.501(9) .
C43 C44 1.519(9) .
